data_7131175
loop_
_publ_author_name
'Mu, Jie'
'Xu, Ke'
'He, Lei'
'Xu, Yan'
'Yin, Ti-Jian'
'Men, Jin-Tao'
'Ye, Qiong'

_publ_section_title
;
 Increasing the ferroelastic phase transition temperature of hybrid
 perovskites through a mixed phosphonium and ammonium cation strategy.
;
_journal_issue 9
_journal_name_full 'Chemical communications (Cambridge, England)'
_journal_page_first 1209
_journal_page_last 1212
_journal_paper_doi 10.1039/d2cc05823e
_journal_volume 59
_journal_year 2023
_chemical_formula_moiety 'Bi2 Br9, 2(C6 P), C4 N'
_chemical_formula_sum 'C16 Bi2 Br9 N P2'
_chemical_formula_weight 1405.26
_space_group_crystal_system orthorhombic
_space_group_IT_number 62
_space_group_name_Hall '-P 2n 2a'
_space_group_name_H-M_alt 'P m c n'
_audit_creation_method SHELXL-2014/7
_audit_update_record
;
2022-10-22 deposited with the CCDC.	2022-12-29 downloaded from the CCDC.
;
_cell_angle_alpha 90
_cell_angle_beta 90
_cell_angle_gamma 90
_cell_formula_units_Z 4
_cell_length_a 23.522(2)
_cell_length_b 8.5667(6)
_cell_length_c 19.7659(13)
_cell_measurement_reflns_used 3010
_cell_measurement_temperature 363(2)
_cell_measurement_theta_max 24.5450
_cell_measurement_theta_min 2.2430
_cell_volume 3982.9(5)
_computing_structure_refinement 'SHELXL-2014/7 (Sheldrick, 2014)'
_diffrn_ambient_temperature 363(2)
_diffrn_measured_fraction_theta_full 1.000
_diffrn_measured_fraction_theta_max 0.819
_diffrn_measurement_device_type 'XtaLAB Synergy R, DW system, HyPix'
_diffrn_radiation_type MoK\a
_diffrn_radiation_wavelength 0.71073
_diffrn_reflns_av_R_equivalents 0.1158
_diffrn_reflns_av_unetI/netI 0.1138
_diffrn_reflns_Laue_measured_fraction_full 1.000
_diffrn_reflns_Laue_measured_fraction_max 0.819
_diffrn_reflns_limit_h_max 25
_diffrn_reflns_limit_h_min -29
_diffrn_reflns_limit_k_max 9
_diffrn_reflns_limit_k_min -11
_diffrn_reflns_limit_l_max 25
_diffrn_reflns_limit_l_min -24
_diffrn_reflns_number 25171
_diffrn_reflns_point_group_measured_fraction_full 1.000
_diffrn_reflns_point_group_measured_fraction_max 0.819
_diffrn_reflns_theta_full 25.242
_diffrn_reflns_theta_max 30.836
_diffrn_reflns_theta_min 1.732
_exptl_absorpt_coefficient_mu 17.939
_exptl_crystal_density_diffrn 2.344
_exptl_crystal_description block
_exptl_crystal_F_000 2456
_refine_diff_density_max 1.476
_refine_diff_density_min -1.072
_refine_diff_density_rms 0.244
_refine_ls_extinction_coef 0.00030(3)
_refine_ls_extinction_expression Fc^*^=kFc[1+0.001xFc^2^\l^3^/sin(2\q)]^-1/4^
_refine_ls_extinction_method 'SHELXL-2014/7 (Sheldrick 2014'
_refine_ls_goodness_of_fit_ref 1.098
_refine_ls_hydrogen_treatment undef
_refine_ls_matrix_type full
_refine_ls_number_parameters 98
_refine_ls_number_reflns 5236
_refine_ls_number_restraints 6
_refine_ls_restrained_S_all 1.098
_refine_ls_R_factor_all 0.2491
_refine_ls_R_factor_gt 0.1098
_refine_ls_shift/su_max 0.002
_refine_ls_shift/su_mean 0.000
_refine_ls_structure_factor_coef Fsqd
_refine_ls_weighting_details 'w=1/[\s^2^(Fo^2^)+(0.0972P)^2^+31.0799P] where P=(Fo^2^+2Fc^2^)/3'
_refine_ls_weighting_scheme calc
_refine_ls_wR_factor_gt 0.2160
_refine_ls_wR_factor_ref 0.2725
_reflns_Friedel_coverage 0.000
_reflns_number_gt 2259
_reflns_number_total 5236
_reflns_threshold_expression 'I > 2\s(I)'
_cod_data_source_file d2cc05823e3.cif
_cod_data_source_block new
_cod_depositor_comments 'Adding full bibliography for 7131174--7131175.cif.'
_cod_database_code 7131175
_shelx_shelxl_version_number 2014/7
_shelx_space_group_comment
;
The symmetry employed for this shelxl refinement is uniquely defined
by the following loop, which should always be used as a source of
symmetry information in preference to the above space-group names.
They are only intended as comments.
;

loop_
_space_group_symop_operation_xyz
'x, y, z'
'-x+1/2, -y+1/2, z+1/2'
'x+1/2, -y, -z'
'-x, y+1/2, -z+1/2'
'-x, -y, -z'
'x-1/2, y-1/2, -z-1/2'
'-x-1/2, y, z'
'x, -y-1/2, z-1/2'

loop_
_atom_site_label
_atom_site_type_symbol
_atom_site_fract_x
_atom_site_fract_y
_atom_site_fract_z
_atom_site_U_iso_or_equiv
_atom_site_adp_type
_atom_site_occupancy
_atom_site_site_symmetry_order
_atom_site_calc_flag
_atom_site_refinement_flags_posn
_atom_site_refinement_flags_adp
_atom_site_refinement_flags_occupancy
_atom_site_disorder_assembly
_atom_site_disorder_group
Bi1 Bi 0.66438(2) 0.46884(4) 0.37339(2) 0.07976(10) Uani 1 1 d . . . . .
Br6 Br 0.7500 0.22719(14) 0.32069(6) 0.0932(4) Uani 1 2 d S T P . .
Br5 Br 0.7500 0.51208(17) 0.48656(6) 0.0962(5) Uani 1 2 d S T P . .
Br4 Br 0.7500 0.69229(15) 0.30088(6) 0.1052(5) Uani 1 2 d S T P . .
Br1 Br 0.59500(5) 0.43181(15) 0.26437(5) 0.1294(4) Uani 1 1 d . . . . .
Br2 Br 0.60340(6) 0.71328(16) 0.42179(6) 0.1529(5) Uani 1 1 d . . . . .
Br3 Br 0.61008(5) 0.25023(17) 0.44636(7) 0.1630(5) Uani 1 1 d . . . . .
P1 P 0.59647(14) 0.9618(3) 0.17156(14) 0.1115(9) Uani 1 1 d . . . . .
C1 C 0.5792(5) 0.9508(11) 0.2590(5) 0.1115(9) Uani 1 1 d . . . . .
C3 C 0.5531(5) 1.1045(12) 0.1319(5) 0.1115(9) Uani 1 1 d . . . . .
C2 C 0.6699(5) 1.0159(11) 0.1705(5) 0.1115(9) Uani 1 1 d . . . . .
N1 N 0.7500 -0.0804(14) 0.4299(5) 0.246(7) Uani 1 2 d DS T P . .
C7 C 0.7500 0.0193(13) 0.4906(3) 0.246(7) Uani 1 2 d DS T P . .
C10 C 0.7500 0.1492(9) 0.6226(10) 0.246(7) Uani 1 2 d DS T P . .
C8 C 0.7143(4) -0.023(3) 0.5520(4) 0.246(7) Uani 0.5 1 d D . P . .
C9 C 0.7500 -0.0271(9) 0.6167(3) 0.246(7) Uani 1 2 d DS T P . .
C6 C 0.5412(5) 0.5536(11) 0.0836(5) 0.1115(9) Uani 1 1 d . . . . .
C4 C 0.5957(3) 0.7686(11) 0.1276(4) 0.1115(9) Uani 1 1 d D . . . .
C5 C 0.5360(3) 0.7098(11) 0.1179(4) 0.1115(9) Uani 1 1 d D . . . .

loop_
_atom_site_aniso_label
_atom_site_aniso_U_11
_atom_site_aniso_U_22
_atom_site_aniso_U_33
_atom_site_aniso_U_23
_atom_site_aniso_U_13
_atom_site_aniso_U_12
Bi1 0.0863(2) 0.08594(19) 0.06702(16) 0.00221(15) -0.00612(16) 0.00205(18)
Br6 0.1266(10) 0.0711(7) 0.0821(7) -0.0113(6) 0.000 0.000
Br5 0.1120(9) 0.1238(10) 0.0527(5) -0.0024(6) 0.000 0.000
Br4 0.1588(12) 0.0799(8) 0.0769(7) 0.0144(6) 0.000 0.000
Br1 0.1350(8) 0.1516(9) 0.1016(6) -0.0025(6) -0.0468(6) -0.0048(8)
Br2 0.1499(9) 0.1724(10) 0.1362(8) -0.0378(7) -0.0060(8) 0.0688(7)
Br3 0.1329(9) 0.1966(10) 0.1595(9) 0.0697(7) 0.0038(8) -0.0531(8)
P1 0.1253(18) 0.1048(15) 0.1044(15) -0.0029(12) -0.0124(14) -0.0080(14)
C1 0.1253(18) 0.1048(15) 0.1044(15) -0.0029(12) -0.0124(14) -0.0080(14)
C3 0.1253(18) 0.1048(15) 0.1044(15) -0.0029(12) -0.0124(14) -0.0080(14)
C2 0.1253(18) 0.1048(15) 0.1044(15) -0.0029(12) -0.0124(14) -0.0080(14)
N1 0.366(16) 0.203(11) 0.168(9) 0.041(8) 0.000 0.000
C7 0.366(16) 0.203(11) 0.168(9) 0.041(8) 0.000 0.000
C10 0.366(16) 0.203(11) 0.168(9) 0.041(8) 0.000 0.000
C8 0.366(16) 0.203(11) 0.168(9) 0.041(8) 0.000 0.000
C9 0.366(16) 0.203(11) 0.168(9) 0.041(8) 0.000 0.000
C6 0.1253(18) 0.1048(15) 0.1044(15) -0.0029(12) -0.0124(14) -0.0080(14)
C4 0.1253(18) 0.1048(15) 0.1044(15) -0.0029(12) -0.0124(14) -0.0080(14)
C5 0.1253(18) 0.1048(15) 0.1044(15) -0.0029(12) -0.0124(14) -0.0080(14)

loop_
_atom_type_symbol
_atom_type_description
_atom_type_scat_dispersion_real
_atom_type_scat_dispersion_imag
_atom_type_scat_source
Bi Bi -4.1077 10.2566 'International Tables Vol C Tables 4.2.6.8 and 6.1.1.4'
Br Br -0.2901 2.4595 'International Tables Vol C Tables 4.2.6.8 and 6.1.1.4'
C C 0.0033 0.0016 'International Tables Vol C Tables 4.2.6.8 and 6.1.1.4'
N N 0.0061 0.0033 'International Tables Vol C Tables 4.2.6.8 and 6.1.1.4'
P P 0.1023 0.0942 'International Tables Vol C Tables 4.2.6.8 and 6.1.1.4'

loop_
_geom_angle_atom_site_label_1
_geom_angle_atom_site_label_2
_geom_angle_atom_site_label_3
_geom_angle
_geom_angle_site_symmetry_1
_geom_angle_site_symmetry_3
_geom_angle_publ_flag
Br3 Bi1 Br2 95.59(4) . . ?
Br3 Bi1 Br1 93.37(4) . . ?
Br2 Bi1 Br1 92.99(4) . . ?
Br3 Bi1 Br5 90.28(4) . . ?
Br2 Bi1 Br5 89.81(4) . . ?
Br1 Bi1 Br5 175.16(3) . . ?
Br3 Bi1 Br6 91.37(4) . . ?
Br2 Bi1 Br6 170.77(4) . . ?
Br1 Bi1 Br6 92.64(3) . . ?
Br5 Bi1 Br6 84.09(3) . . ?
Br3 Bi1 Br4 168.26(3) . . ?
Br2 Bi1 Br4 91.70(4) . . ?
Br1 Bi1 Br4 95.43(3) . . ?
Br5 Bi1 Br4 80.53(3) . . ?
Br6 Bi1 Br4 80.49(3) . . ?
Bi1 Br6 Bi1 81.98(3) 7_755 . ?
Bi1 Br5 Bi1 83.22(3) 7_755 . ?
Bi1 Br4 Bi1 80.21(3) 7_755 . ?
C3 P1 C1 109.6(5) . . ?
C3 P1 C2 111.8(5) . . ?
C1 P1 C2 104.2(5) . . ?
C3 P1 C4 113.5(4) . . ?
C1 P1 C4 113.7(4) . . ?
C2 P1 C4 103.5(4) . . ?
N1 C7 C8 120.8(10) . . ?
N1 C7 C8 120.8(10) . 7_755 ?
C8 C7 C8 67.0(8) . 7_755 ?
C7 C8 C9 111.7(7) . . ?
C7 C8 C8 56.5(4) . 7_755 ?
C9 C8 C8 56.8(4) . 7_755 ?
C10 C9 C8 92.4(11) . 7_755 ?
C10 C9 C8 92.4(11) . . ?
C8 C9 C8 66.5(8) 7_755 . ?
C5 C4 P1 111.4(6) . . ?
C4 C5 C6 106.3(7) . . ?

loop_
_geom_bond_atom_site_label_1
_geom_bond_atom_site_label_2
_geom_bond_distance
_geom_bond_site_symmetry_2
_geom_bond_publ_flag
Bi1 Br3 2.6868(14) . ?
Bi1 Br2 2.7124(14) . ?
Bi1 Br1 2.7216(11) . ?
Bi1 Br5 3.0326(9) . ?
Bi1 Br6 3.0703(10) . ?
Bi1 Br4 3.1264(10) . ?
Br6 Bi1 3.0703(10) 7_755 ?
Br5 Bi1 3.0326(9) 7_755 ?
Br4 Bi1 3.1263(10) 7_755 ?
P1 C3 1.774(11) . ?
P1 C1 1.777(10) . ?
P1 C2 1.788(11) . ?
P1 C4 1.869(10) . ?
N1 C7 1.473(11) . ?
C7 C8 1.519(10) . ?
C7 C8 1.520(10) 7_755 ?
C10 C9 1.516(10) . ?
C8 C9 1.531(9) . ?
C8 C8 1.68(2) 7_755 ?
C9 C8 1.531(9) 7_755 ?
C6 C5 1.505(14) . ?
C4 C5 1.504(9) . ?

loop_
_geom_torsion_atom_site_label_1
_geom_torsion_atom_site_label_2
_geom_torsion_atom_site_label_3
_geom_torsion_atom_site_label_4
_geom_torsion
_geom_torsion_site_symmetry_1
_geom_torsion_site_symmetry_2
_geom_torsion_site_symmetry_3
_geom_torsion_site_symmetry_4
_geom_torsion_publ_flag
N1 C7 C8 C9 126.9(11) . . . . ?
C8 C7 C8 C9 13.6(18) 7_755 . . . ?
N1 C7 C8 C8 113.2(11) . . . 7_755 ?
C7 C8 C9 C10 78.0(14) . . . . ?
C8 C8 C9 C10 91.6(7) 7_755 . . . ?
C7 C8 C9 C8 -13.6(18) . . . 7_755 ?
C3 P1 C4 C5 -53.4(8) . . . . ?
C1 P1 C4 C5 72.8(8) . . . . ?
C2 P1 C4 C5 -174.8(7) . . . . ?
P1 C4 C5 C6 -178.9(6) . . . . ?
